data_8105661
loop_
_publ_author_name
'Xu, Jianghua'
'Li, Jian'
'Ling, Yun'
'Xu, Bo'

_publ_section_title
;
 Crystal structure of
 3-methyl-cyclobis(1-(1,1&#x2032;-ferrocenylmethyl)-4-butyl-1H-1,2,3-triazole)
 tetrafluoroborate, C21H25FeN6&#x22C5;BF4
;
_journal_issue 3
_journal_name_full 'Zeitschrift f\"ur Kristallographie - New Crystal Structures'
_journal_page_first 409
_journal_page_last 410
_journal_paper_doi 10.1515/ncrs-2018-0395
_journal_volume 234
_journal_year 2019
_chemical_formula_sum 'C21 H25 B F4 Fe N6'
_chemical_formula_weight 504.13
_space_group_crystal_system monoclinic
_space_group_IT_number 7
_space_group_name_Hall 'P -2yac'
_space_group_name_H-M_alt 'P 1 n 1'
_atom_sites_solution_hydrogens geom
_cell_angle_alpha 90
_cell_angle_beta 105.997(2)
_cell_angle_gamma 90
_cell_formula_units_Z 2
_cell_length_a 9.6166(5)
_cell_length_b 10.8331(6)
_cell_length_c 11.0982(6)
_cell_measurement_reflns_used 872
_cell_measurement_temperature 180(2)
_cell_measurement_theta_max 28.2
_cell_measurement_theta_min 2.3
_cell_volume 1111.41(10)
_computing_cell_refinement 'Bruker XSCANS'
_computing_data_collection 'Bruker XSCANS'
_computing_data_reduction 'Bruker SHELXTL'
_computing_molecular_graphics 'Bruker SHELXTL'
_computing_publication_material 'Bruker SHELXTL'
_computing_structure_refinement 'SHELXL-2014/7 (Sheldrick, 2014)'
_computing_structure_solution 'Bruker SHELXTL'
_diffrn_ambient_temperature 180(2)
_diffrn_measured_fraction_theta_full 0.997
_diffrn_measured_fraction_theta_max 0.987
_diffrn_measurement_device_type 'Bruker P4'
_diffrn_measurement_method '\w scans'
_diffrn_radiation_type MoK\a
_diffrn_radiation_wavelength 0.71073
_diffrn_reflns_av_R_equivalents 0.0290
_diffrn_reflns_av_unetI/netI 0.0388
_diffrn_reflns_Laue_measured_fraction_full 0.997
_diffrn_reflns_Laue_measured_fraction_max 0.987
_diffrn_reflns_limit_h_max 13
_diffrn_reflns_limit_h_min -13
_diffrn_reflns_limit_k_max 14
_diffrn_reflns_limit_k_min -14
_diffrn_reflns_limit_l_max 15
_diffrn_reflns_limit_l_min -15
_diffrn_reflns_number 21103
_diffrn_reflns_point_group_measured_fraction_full 0.997
_diffrn_reflns_point_group_measured_fraction_max 0.987
_diffrn_reflns_theta_full 25.242
_diffrn_reflns_theta_max 29.402
_diffrn_reflns_theta_min 3.118
_exptl_absorpt_coefficient_mu 0.734
_exptl_absorpt_correction_T_max 0.896
_exptl_absorpt_correction_T_min 0.838
_exptl_absorpt_correction_type multi-scan
_exptl_absorpt_process_details SADABS
_exptl_crystal_colour yellow
_exptl_crystal_density_diffrn 1.506
_exptl_crystal_description block
_exptl_crystal_F_000 520
_exptl_crystal_size_max 0.25
_exptl_crystal_size_mid 0.2
_exptl_crystal_size_min 0.15
_refine_diff_density_max 0.300
_refine_diff_density_min -0.363
_refine_diff_density_rms 0.050
_refine_ls_abs_structure_details
; 
 Refined as an inversion twin. 
;
_refine_ls_abs_structure_Flack 0.024(18)
_refine_ls_extinction_coef .
_refine_ls_extinction_method none
_refine_ls_goodness_of_fit_ref 1.076
_refine_ls_hydrogen_treatment constr
_refine_ls_matrix_type full
_refine_ls_number_parameters 299
_refine_ls_number_reflns 5944
_refine_ls_number_restraints 2
_refine_ls_restrained_S_all 1.076
_refine_ls_R_factor_all 0.0523
_refine_ls_R_factor_gt 0.0388
_refine_ls_shift/su_max 0.018
_refine_ls_shift/su_mean 0.003
_refine_ls_structure_factor_coef Fsqd
_refine_ls_weighting_details 'w=1/[\s^2^(Fo^2^)+(0.0344P)^2^+0.2036P] where P=(Fo^2^+2Fc^2^)/3'
_refine_ls_weighting_scheme calc
_refine_ls_wR_factor_gt 0.0770
_refine_ls_wR_factor_ref 0.0831
_reflns_Friedel_coverage 0.996
_reflns_Friedel_fraction_full 0.997
_reflns_Friedel_fraction_max 0.988
_reflns_number_gt 5050
_reflns_number_total 5944
_reflns_threshold_expression 'I > 2\s(I)'
_cod_data_source_file suppl_ncrs-2018-0395_suppl.cif
_cod_data_source_block 20150119D_0M
_cod_depositor_comments
;
The following automatic conversions were performed:

data item '_exptl_absorpt_correction_type' value 'MULTI-SCAN' was
changed to 'multi-scan' in accordance with the built-in table derived
from the CIF Core dictionary named 'cif_core.dic' version 2.4.5 last
updated on 2014-11-21.

Automatic conversion script
Id: cif_fix_values 8738 2021-04-28 16:35:53Z antanas 
;
_cod_original_sg_symbol_H-M 'P n'
_cod_database_code 8105661
_shelx_space_group_comment
; 
The symmetry employed for this shelxl refinement is uniquely defined 
by the following loop, which should always be used as a source of 
symmetry information in preference to the above space-group names. 
They are only intended as comments. 
;
_exptl_absorpt_special_details 'SADABS; Bruker, 2000'

loop_
_space_group_symop_operation_xyz
'x, y, z'
'x+1/2, -y, z+1/2'

loop_
_atom_site_label
_atom_site_type_symbol
_atom_site_fract_x
_atom_site_fract_y
_atom_site_fract_z
_atom_site_U_iso_or_equiv
_atom_site_adp_type
_atom_site_occupancy
_atom_site_site_symmetry_order
_atom_site_calc_flag
_atom_site_refinement_flags_posn
_atom_site_refinement_flags_adp
_atom_site_refinement_flags_occupancy
_atom_site_disorder_assembly
_atom_site_disorder_group
Fe1 Fe 0.89685(5) 0.70110(3) 0.09053(4) 0.03669(12) Uani 1 1 d . . . . .
C1 C 0.9248(5) 0.5289(4) 0.0280(5) 0.0603(12) Uani 1 1 d . . . . .
H1A H 0.8569 0.4854 -0.0440 0.072 Uiso 1 1 calc R U . . .
C2 C 1.0403(5) 0.6064(4) 0.0208(5) 0.0678(13) Uani 1 1 d . . . . .
H2A H 1.0679 0.6274 -0.0573 0.081 Uiso 1 1 calc R U . . .
C3 C 1.1100(4) 0.6490(4) 0.1423(5) 0.0593(11) Uani 1 1 d . . . . .
H3A H 1.1953 0.7058 0.1655 0.071 Uiso 1 1 calc R U . . .
C4 C 1.0372(4) 0.5985(3) 0.2253(4) 0.0498(9) Uani 1 1 d . . . . .
H4A H 1.0620 0.6131 0.3177 0.060 Uiso 1 1 calc R U . . .
C5 C 0.9210(4) 0.5241(3) 0.1540(4) 0.0478(9) Uani 1 1 d . . . . .
C6 C 0.8193(5) 0.4494(3) 0.2063(4) 0.0607(11) Uani 1 1 d . . . . .
H6A H 0.7190 0.4626 0.1538 0.073 Uiso 1 1 calc R U . . .
H6B H 0.8423 0.3607 0.2020 0.073 Uiso 1 1 calc R U . . .
C7 C 0.7563(4) 0.5667(4) 0.3803(4) 0.0546(10) Uani 1 1 d . . . . .
H7A H 0.6774 0.6157 0.3347 0.066 Uiso 1 1 calc R U . . .
C8 C 0.8195(5) 0.5692(4) 0.5064(5) 0.0594(11) Uani 1 1 d . . . . .
C9 C 0.7828(5) 0.6437(5) 0.6049(5) 0.0738(14) Uani 1 1 d . . . . .
H9A H 0.8252 0.6040 0.6872 0.089 Uiso 1 1 calc R U . . .
H9B H 0.6764 0.6444 0.5897 0.089 Uiso 1 1 calc R U . . .
C10 C 0.8370(5) 0.7777(4) 0.6107(5) 0.0588(10) Uani 1 1 d . . . . .
H10A H 0.7964 0.8167 0.5278 0.071 Uiso 1 1 calc R U . . .
H10B H 0.7999 0.8238 0.6725 0.071 Uiso 1 1 calc R U . . .
C11 C 0.9996(4) 0.7893(4) 0.6463(4) 0.0532(10) Uani 1 1 d . . . . .
H11A H 1.0379 0.7353 0.5910 0.064 Uiso 1 1 calc R U . . .
H11B H 1.0396 0.7600 0.7335 0.064 Uiso 1 1 calc R U . . .
C12 C 1.0513(4) 0.9214(4) 0.6363(3) 0.0495(9) Uani 1 1 d . . . . .
H12A H 1.0055 0.9772 0.6849 0.059 Uiso 1 1 calc R U . . .
H12B H 1.1573 0.9254 0.6734 0.059 Uiso 1 1 calc R U . . .
C13 C 1.0154(3) 0.9643(3) 0.5042(3) 0.0368(7) Uani 1 1 d . . . . .
C14 C 1.0649(4) 0.9255(3) 0.4062(3) 0.0382(7) Uani 1 1 d . . . . .
H14A H 1.1347 0.8630 0.4082 0.046 Uiso 1 1 calc R U . . .
C15 C 0.9945(4) 0.9791(3) 0.1758(3) 0.0390(7) Uani 1 1 d . . . . .
H15A H 1.0906 0.9504 0.1711 0.047 Uiso 1 1 calc R U . . .
H15B H 0.9742 1.0596 0.1324 0.047 Uiso 1 1 calc R U . . .
C16 C 0.8805(4) 0.8868(3) 0.1129(3) 0.0339(7) Uani 1 1 d . . . . .
C17 C 0.8412(4) 0.8555(3) -0.0167(3) 0.0446(8) Uani 1 1 d . . . . .
H17A H 0.8889 0.8863 -0.0804 0.054 Uiso 1 1 calc R U . . .
C18 C 0.7226(4) 0.7722(3) -0.0393(4) 0.0520(10) Uani 1 1 d . . . . .
H18A H 0.6727 0.7338 -0.1218 0.062 Uiso 1 1 calc R U . . .
C19 C 0.6883(4) 0.7513(3) 0.0751(4) 0.0454(8) Uani 1 1 d . . . . .
H19A H 0.6101 0.6961 0.0874 0.054 Uiso 1 1 calc R U . . .
C20 C 0.7850(4) 0.8230(3) 0.1694(3) 0.0385(7) Uani 1 1 d . . . . .
H20A H 0.7870 0.8264 0.2599 0.046 Uiso 1 1 calc R U . . .
C21 C 0.8294(4) 1.1311(4) 0.5123(4) 0.0527(9) Uani 1 1 d . . . . .
H21A H 0.8484 1.1084 0.6008 0.079 Uiso 1 1 calc R U . . .
H21B H 0.8539 1.2182 0.5058 0.079 Uiso 1 1 calc R U . . .
H21C H 0.7267 1.1182 0.4696 0.079 Uiso 1 1 calc R U . . .
N1 N 0.8278(4) 0.4811(3) 0.3335(4) 0.0558(9) Uani 1 1 d . . . . .
N2 N 0.9331(4) 0.4305(4) 0.4256(4) 0.0716(11) Uani 1 1 d . . . . .
N3 N 0.9277(4) 0.4840(4) 0.5308(4) 0.0747(11) Uani 1 1 d . . . . .
N4 N 0.9953(3) 0.9934(2) 0.3071(2) 0.0336(5) Uani 1 1 d . . . . .
N5 N 0.9054(3) 1.0727(2) 0.3338(3) 0.0356(6) Uani 1 1 d . . . . .
N6 N 0.9177(3) 1.0541(2) 0.4533(2) 0.0349(6) Uani 1 1 d . . . . .
B B 0.9441(5) 1.1621(5) -0.1242(4) 0.0562(11) Uani 1 1 d . . . . .
F1 F 0.9873(4) 1.2513(4) -0.1925(3) 0.1112(13) Uani 1 1 d . . . . .
F2 F 1.0535(3) 1.0789(3) -0.0771(3) 0.0949(10) Uani 1 1 d . . . . .
F3 F 0.8306(2) 1.0980(3) -0.2037(2) 0.0661(7) Uani 1 1 d . . . . .
F4 F 0.8963(5) 1.2093(3) -0.0284(3) 0.0970(11) Uani 1 1 d . . . . .

loop_
_atom_site_aniso_label
_atom_site_aniso_U_11
_atom_site_aniso_U_22
_atom_site_aniso_U_33
_atom_site_aniso_U_23
_atom_site_aniso_U_13
_atom_site_aniso_U_12
Fe1 0.0361(2) 0.02828(19) 0.0443(2) -0.0030(2) 0.00884(16) 0.0064(2)
C1 0.068(3) 0.037(2) 0.074(3) -0.0121(19) 0.016(2) 0.017(2)
C2 0.075(3) 0.053(2) 0.088(3) 0.002(2) 0.045(3) 0.024(2)
C3 0.037(2) 0.049(2) 0.094(3) 0.012(2) 0.021(2) 0.0126(16)
C4 0.0386(18) 0.0379(18) 0.066(2) 0.0081(17) 0.0025(16) 0.0052(15)
C5 0.044(2) 0.0271(16) 0.068(3) 0.0000(16) 0.0081(18) 0.0051(14)
C6 0.059(2) 0.0328(18) 0.083(3) 0.0039(19) 0.008(2) -0.0065(17)
C7 0.0364(18) 0.048(2) 0.080(3) 0.0252(19) 0.0171(18) 0.0009(16)
C8 0.048(2) 0.051(2) 0.083(3) 0.023(2) 0.023(2) -0.0100(17)
C9 0.066(3) 0.073(3) 0.089(4) 0.018(3) 0.032(3) -0.023(2)
C10 0.048(2) 0.063(2) 0.068(3) 0.009(2) 0.020(2) -0.0076(19)
C11 0.045(2) 0.058(2) 0.051(2) 0.0212(18) 0.0022(17) -0.0035(17)
C12 0.047(2) 0.056(2) 0.0390(19) 0.0078(16) -0.0002(15) -0.0113(16)
C13 0.0315(15) 0.0367(16) 0.0382(17) 0.0007(13) 0.0032(13) -0.0080(12)
C14 0.0343(16) 0.0356(16) 0.0421(17) 0.0015(13) 0.0063(13) 0.0007(13)
C15 0.0447(18) 0.0387(17) 0.0373(17) -0.0032(13) 0.0173(14) -0.0064(14)
C16 0.0367(18) 0.0290(13) 0.0349(19) -0.0015(12) 0.0082(14) 0.0049(13)
C17 0.058(2) 0.0366(18) 0.0362(18) -0.0008(14) 0.0081(16) 0.0083(15)
C18 0.051(2) 0.0406(19) 0.050(2) -0.0108(16) -0.0098(17) 0.0079(16)
C19 0.0333(17) 0.0355(17) 0.061(2) -0.0096(16) 0.0018(16) 0.0041(14)
C20 0.0342(16) 0.0326(16) 0.0494(19) -0.0074(13) 0.0127(14) 0.0019(12)
C21 0.053(2) 0.056(2) 0.053(2) -0.0073(17) 0.0215(17) 0.0084(17)
N1 0.0447(17) 0.0389(16) 0.080(2) 0.0220(16) 0.0110(16) 0.0000(14)
N2 0.070(3) 0.056(2) 0.078(3) 0.023(2) 0.003(2) 0.0186(19)
N3 0.063(2) 0.069(2) 0.083(3) 0.031(2) 0.005(2) 0.007(2)
N4 0.0341(13) 0.0314(12) 0.0351(13) -0.0019(10) 0.0093(11) -0.0040(10)
N5 0.0351(14) 0.0338(13) 0.0365(14) -0.0031(11) 0.0074(11) -0.0018(11)
N6 0.0331(13) 0.0377(14) 0.0330(14) -0.0043(11) 0.0078(11) -0.0040(10)
B 0.053(3) 0.070(3) 0.045(2) 0.004(2) 0.013(2) -0.015(2)
F1 0.118(3) 0.126(3) 0.086(2) 0.029(2) 0.023(2) -0.067(2)
F2 0.0583(17) 0.123(3) 0.091(2) 0.0065(19) -0.0005(15) 0.0085(16)
F3 0.0487(14) 0.0894(19) 0.0576(14) 0.0043(13) 0.0101(11) -0.0180(13)
F4 0.149(3) 0.077(2) 0.076(2) -0.0132(15) 0.049(2) -0.0087(19)

loop_
_atom_type_symbol
_atom_type_description
_atom_type_scat_dispersion_real
_atom_type_scat_dispersion_imag
_atom_type_scat_source
C C 0.0033 0.0016 'International Tables Vol C Tables 4.2.6.8 and 6.1.1.4'
H H 0.0000 0.0000 'International Tables Vol C Tables 4.2.6.8 and 6.1.1.4'
B B 0.0013 0.0007 'International Tables Vol C Tables 4.2.6.8 and 6.1.1.4'
N N 0.0061 0.0033 'International Tables Vol C Tables 4.2.6.8 and 6.1.1.4'
F F 0.0171 0.0103 'International Tables Vol C Tables 4.2.6.8 and 6.1.1.4'
Fe Fe 0.3463 0.8444 'International Tables Vol C Tables 4.2.6.8 and 6.1.1.4'

loop_
_geom_angle_atom_site_label_1
_geom_angle_atom_site_label_2
_geom_angle_atom_site_label_3
_geom_angle
_geom_angle_site_symmetry_1
_geom_angle_site_symmetry_3
C2 Fe1 C1 40.60(19) . .
C2 Fe1 C18 115.7(2) . .
C1 Fe1 C18 105.43(17) . .
C2 Fe1 C17 106.74(18) . .
C1 Fe1 C17 126.31(17) . .
C18 Fe1 C17 40.87(16) . .
C2 Fe1 C16 128.80(16) . .
C1 Fe1 C16 165.60(16) . .
C18 Fe1 C16 68.71(14) . .
C17 Fe1 C16 40.88(14) . .
C2 Fe1 C5 68.41(19) . .
C1 Fe1 C5 40.57(16) . .
C18 Fe1 C5 126.49(16) . .
C17 Fe1 C5 164.39(15) . .
C16 Fe1 C5 153.32(15) . .
C2 Fe1 C19 148.91(19) . .
C1 Fe1 C19 115.82(17) . .
C18 Fe1 C19 40.61(17) . .
C17 Fe1 C19 68.77(16) . .
C16 Fe1 C19 68.91(14) . .
C5 Fe1 C19 107.24(16) . .
C2 Fe1 C3 40.3(2) . .
C1 Fe1 C3 68.11(19) . .
C18 Fe1 C3 150.1(2) . .
C17 Fe1 C3 118.10(17) . .
C16 Fe1 C3 110.00(16) . .
C5 Fe1 C3 68.51(17) . .
C19 Fe1 C3 168.96(18) . .
C2 Fe1 C4 67.92(19) . .
C1 Fe1 C4 68.16(18) . .
C18 Fe1 C4 166.33(16) . .
C17 Fe1 C4 152.59(16) . .
C16 Fe1 C4 120.34(15) . .
C5 Fe1 C4 40.96(15) . .
C19 Fe1 C4 129.97(17) . .
C3 Fe1 C4 40.34(17) . .
C2 Fe1 C20 168.33(17) . .
C1 Fe1 C20 150.74(17) . .
C18 Fe1 C20 68.38(16) . .
C17 Fe1 C20 68.64(14) . .
C16 Fe1 C20 40.88(13) . .
C5 Fe1 C20 118.89(16) . .
C19 Fe1 C20 40.80(14) . .
C3 Fe1 C20 131.35(17) . .
C4 Fe1 C20 110.90(16) . .
C5 C1 C2 108.3(4) . .
C5 C1 Fe1 69.7(2) . .
C2 C1 Fe1 69.7(2) . .
C5 C1 H1A 125.9 . .
C2 C1 H1A 125.8 . .
Fe1 C1 H1A 125.9 . .
C3 C2 C1 108.4(4) . .
C3 C2 Fe1 70.4(2) . .
C1 C2 Fe1 69.7(2) . .
C3 C2 H2A 125.8 . .
C1 C2 H2A 125.8 . .
Fe1 C2 H2A 125.8 . .
C4 C3 C2 107.8(4) . .
C4 C3 Fe1 69.6(2) . .
C2 C3 Fe1 69.3(2) . .
C4 C3 H3A 126.1 . .
C2 C3 H3A 126.1 . .
Fe1 C3 H3A 126.1 . .
C3 C4 C5 108.1(4) . .
C3 C4 Fe1 70.0(2) . .
C5 C4 Fe1 69.1(2) . .
C3 C4 H4A 125.9 . .
C5 C4 H4A 125.9 . .
Fe1 C4 H4A 125.9 . .
C1 C5 C4 107.3(4) . .
C1 C5 C6 126.8(4) . .
C4 C5 C6 125.7(4) . .
C1 C5 Fe1 69.7(3) . .
C4 C5 Fe1 69.9(2) . .
C6 C5 Fe1 128.1(3) . .
N1 C6 C5 112.6(3) . .
N1 C6 H6A 109.1 . .
C5 C6 H6A 109.1 . .
N1 C6 H6B 109.1 . .
C5 C6 H6B 109.1 . .
H6A C6 H6B 107.8 . .
N1 C7 C8 106.3(4) . .
N1 C7 H7A 126.9 . .
C8 C7 H7A 126.9 . .
N3 C8 C7 106.9(4) . .
N3 C8 C9 123.3(5) . .
C7 C8 C9 129.8(4) . .
C8 C9 C10 113.6(4) . .
C8 C9 H9A 108.9 . .
C10 C9 H9A 108.9 . .
C8 C9 H9B 108.9 . .
C10 C9 H9B 108.9 . .
H9A C9 H9B 107.7 . .
C11 C10 C9 113.9(4) . .
C11 C10 H10A 108.8 . .
C9 C10 H10A 108.8 . .
C11 C10 H10B 108.8 . .
C9 C10 H10B 108.8 . .
H10A C10 H10B 107.7 . .
C10 C11 C12 113.2(4) . .
C10 C11 H11A 108.9 . .
C12 C11 H11A 108.9 . .
C10 C11 H11B 108.9 . .
C12 C11 H11B 108.9 . .
H11A C11 H11B 107.8 . .
C13 C12 C11 111.9(3) . .
C13 C12 H12A 109.2 . .
C11 C12 H12A 109.2 . .
C13 C12 H12B 109.2 . .
C11 C12 H12B 109.2 . .
H12A C12 H12B 107.9 . .
N6 C13 C14 104.0(3) . .
N6 C13 C12 125.4(3) . .
C14 C13 C12 130.6(3) . .
N4 C14 C13 106.2(3) . .
N4 C14 H14A 126.9 . .
C13 C14 H14A 126.9 . .
N4 C15 C16 109.6(3) . .
N4 C15 H15A 109.7 . .
C16 C15 H15A 109.7 . .
N4 C15 H15B 109.7 . .
C16 C15 H15B 109.7 . .
H15A C15 H15B 108.2 . .
C17 C16 C20 107.8(3) . .
C17 C16 C15 125.7(3) . .
C20 C16 C15 126.3(3) . .
C17 C16 Fe1 69.52(18) . .
C20 C16 Fe1 69.86(17) . .
C15 C16 Fe1 129.9(2) . .
C18 C17 C16 107.8(3) . .
C18 C17 Fe1 69.5(2) . .
C16 C17 Fe1 69.60(19) . .
C18 C17 H17A 126.1 . .
C16 C17 H17A 126.1 . .
Fe1 C17 H17A 126.1 . .
C17 C18 C19 108.5(3) . .
C17 C18 Fe1 69.6(2) . .
C19 C18 Fe1 69.8(2) . .
C17 C18 H18A 125.7 . .
C19 C18 H18A 125.7 . .
Fe1 C18 H18A 125.7 . .
C18 C19 C20 107.9(3) . .
C18 C19 Fe1 69.6(2) . .
C20 C19 Fe1 69.87(19) . .
C18 C19 H19A 126.1 . .
C20 C19 H19A 126.1 . .
Fe1 C19 H19A 126.1 . .
C19 C20 C16 108.0(3) . .
C19 C20 Fe1 69.33(19) . .
C16 C20 Fe1 69.26(17) . .
C19 C20 H20A 126.0 . .
C16 C20 H20A 126.0 . .
Fe1 C20 H20A 126.0 . .
N6 C21 H21A 109.5 . .
N6 C21 H21B 109.5 . .
H21A C21 H21B 109.5 . .
N6 C21 H21C 109.5 . .
H21A C21 H21C 109.5 . .
H21B C21 H21C 109.5 . .
C7 N1 N2 110.4(4) . .
C7 N1 C6 130.6(3) . .
N2 N1 C6 118.5(4) . .
N3 N2 N1 106.8(4) . .
N2 N3 C8 109.7(4) . .
N5 N4 C14 112.7(3) . .
N5 N4 C15 118.2(3) . .
C14 N4 C15 128.6(3) . .
N6 N5 N4 104.3(2) . .
N5 N6 C13 112.8(3) . .
N5 N6 C21 117.4(3) . .
C13 N6 C21 129.7(3) . .
F2 B F1 110.9(4) . .
F2 B F4 109.6(4) . .
F1 B F4 112.8(5) . .
F2 B F3 107.4(4) . .
F1 B F3 108.0(4) . .
F4 B F3 107.9(4) . .

loop_
_geom_bond_atom_site_label_1
_geom_bond_atom_site_label_2
_geom_bond_distance
_geom_bond_site_symmetry_2
Fe1 C2 2.035(4) .
Fe1 C1 2.034(4) .
Fe1 C18 2.036(4) .
Fe1 C17 2.037(4) .
Fe1 C16 2.038(3) .
Fe1 C5 2.034(4) .
Fe1 C19 2.039(3) .
Fe1 C3 2.050(4) .
Fe1 C4 2.045(4) .
Fe1 C20 2.046(3) .
C1 C5 1.410(6) .
C1 C2 1.412(7) .
C1 H1A 1.0000 .
C2 C3 1.408(7) .
C2 H2A 1.0000 .
C3 C4 1.412(6) .
C3 H3A 1.0000 .
C4 C5 1.427(5) .
C4 H4A 1.0000 .
C5 C6 1.503(6) .
C6 N1 1.434(6) .
C6 H6A 0.9900 .
C6 H6B 0.9900 .
C7 N1 1.340(5) .
C7 C8 1.364(6) .
C7 H7A 0.9500 .
C8 N3 1.361(6) .
C8 C9 1.477(7) .
C9 C10 1.537(6) .
C9 H9A 0.9900 .
C9 H9B 0.9900 .
C10 C11 1.509(6) .
C10 H10A 0.9900 .
C10 H10B 0.9900 .
C11 C12 1.529(5) .
C11 H11A 0.9900 .
C11 H11B 0.9900 .
C12 C13 1.485(5) .
C12 H12A 0.9900 .
C12 H12B 0.9900 .
C13 N6 1.362(4) .
C13 C14 1.368(5) .
C14 N4 1.339(4) .
C14 H14A 0.9500 .
C15 N4 1.463(4) .
C15 C16 1.506(5) .
C15 H15A 0.9900 .
C15 H15B 0.9900 .
C16 C17 1.423(5) .
C16 C20 1.426(5) .
C17 C18 1.422(6) .
C17 H17A 1.0000 .
C18 C19 1.414(6) .
C18 H18A 1.0000 .
C19 C20 1.424(5) .
C19 H19A 1.0000 .
C20 H20A 1.0000 .
C21 N6 1.467(5) .
C21 H21A 0.9800 .
C21 H21B 0.9800 .
C21 H21C 0.9800 .
N1 N2 1.342(5) .
N2 N3 1.318(6) .
N4 N5 1.309(4) .
N5 N6 1.315(4) .
B F2 1.375(6) .
B F1 1.362(6) .
B F4 1.368(6) .
B F3 1.385(5) .

loop_
_geom_torsion_atom_site_label_1
_geom_torsion_atom_site_label_2
_geom_torsion_atom_site_label_3
_geom_torsion_atom_site_label_4
_geom_torsion
_geom_torsion_site_symmetry_1
_geom_torsion_site_symmetry_2
_geom_torsion_site_symmetry_3
_geom_torsion_site_symmetry_4
C5 C1 C2 C3 0.8(5) . . . .
Fe1 C1 C2 C3 60.0(3) . . . .
C5 C1 C2 Fe1 -59.2(3) . . . .
C1 C2 C3 C4 -0.4(4) . . . .
Fe1 C2 C3 C4 59.2(3) . . . .
C1 C2 C3 Fe1 -59.5(3) . . . .
C2 C3 C4 C5 -0.2(4) . . . .
Fe1 C3 C4 C5 58.8(3) . . . .
C2 C3 C4 Fe1 -58.9(3) . . . .
C2 C1 C5 C4 -0.9(5) . . . .
Fe1 C1 C5 C4 -60.1(3) . . . .
C2 C1 C5 C6 -177.7(4) . . . .
Fe1 C1 C5 C6 123.0(4) . . . .
C2 C1 C5 Fe1 59.2(3) . . . .
C3 C4 C5 C1 0.6(4) . . . .
Fe1 C4 C5 C1 60.0(3) . . . .
C3 C4 C5 C6 177.5(4) . . . .
Fe1 C4 C5 C6 -123.1(4) . . . .
C3 C4 C5 Fe1 -59.3(3) . . . .
C1 C5 C6 N1 -170.1(4) . . . .
C4 C5 C6 N1 13.6(5) . . . .
Fe1 C5 C6 N1 -78.0(4) . . . .
N1 C7 C8 N3 0.0(4) . . . .
N1 C7 C8 C9 -178.4(4) . . . .
N3 C8 C9 C10 103.6(5) . . . .
C7 C8 C9 C10 -78.2(6) . . . .
C8 C9 C10 C11 -64.3(6) . . . .
C9 C10 C11 C12 173.1(4) . . . .
C10 C11 C12 C13 -67.9(5) . . . .
C11 C12 C13 N6 111.9(4) . . . .
C11 C12 C13 C14 -66.5(5) . . . .
N6 C13 C14 N4 0.1(3) . . . .
C12 C13 C14 N4 178.7(3) . . . .
N4 C15 C16 C17 175.3(3) . . . .
N4 C15 C16 C20 0.8(4) . . . .
N4 C15 C16 Fe1 -92.5(3) . . . .
C20 C16 C17 C18 -0.4(4) . . . .
C15 C16 C17 C18 -175.7(3) . . . .
Fe1 C16 C17 C18 59.3(2) . . . .
C20 C16 C17 Fe1 -59.6(2) . . . .
C15 C16 C17 Fe1 125.1(3) . . . .
C16 C17 C18 C19 -0.2(4) . . . .
Fe1 C17 C18 C19 59.1(2) . . . .
C16 C17 C18 Fe1 -59.3(2) . . . .
C17 C18 C19 C20 0.6(4) . . . .
Fe1 C18 C19 C20 59.6(2) . . . .
C17 C18 C19 Fe1 -59.0(3) . . . .
C18 C19 C20 C16 -0.9(4) . . . .
Fe1 C19 C20 C16 58.6(2) . . . .
C18 C19 C20 Fe1 -59.5(2) . . . .
C17 C16 C20 C19 0.7(4) . . . .
C15 C16 C20 C19 176.0(3) . . . .
Fe1 C16 C20 C19 -58.7(2) . . . .
C17 C16 C20 Fe1 59.4(2) . . . .
C15 C16 C20 Fe1 -125.3(3) . . . .
C8 C7 N1 N2 -0.1(4) . . . .
C8 C7 N1 C6 -171.9(4) . . . .
C5 C6 N1 C7 88.7(5) . . . .
C5 C6 N1 N2 -82.6(4) . . . .
C7 N1 N2 N3 0.2(5) . . . .
C6 N1 N2 N3 173.1(3) . . . .
N1 N2 N3 C8 -0.2(5) . . . .
C7 C8 N3 N2 0.1(5) . . . .
C9 C8 N3 N2 178.7(4) . . . .
C13 C14 N4 N5 0.1(4) . . . .
C13 C14 N4 C15 -171.6(3) . . . .
C16 C15 N4 N5 -85.9(3) . . . .
C16 C15 N4 C14 85.5(4) . . . .
C14 N4 N5 N6 -0.3(3) . . . .
C15 N4 N5 N6 172.4(2) . . . .
N4 N5 N6 C13 0.4(3) . . . .
N4 N5 N6 C21 179.6(3) . . . .
C14 C13 N6 N5 -0.4(3) . . . .
C12 C13 N6 N5 -179.1(3) . . . .
C14 C13 N6 C21 -179.5(3) . . . .
C12 C13 N6 C21 1.8(5) . . . .
